data_4022678
loop_
_publ_author_name
'Dorota Gryko'
'Magdalena Zimnicka'
'Rados\/law Lipi\'nski'

_publ_section_title
;
 Br\/onsted Acids as Additives for the Direct Asymmetric Aldol
 Reaction Catalyzed by L-Prolinethioamides. Direct Evidence for
 Enamine-Iminium Catalysis
;
_journal_name_full 'Journal of Organic Chemistry'
_journal_page_first 964
_journal_page_last 970
_journal_paper_doi 10.1021/jo062149k
_journal_volume 72
_journal_year 2007
_chemical_absolute_configuration ad
_chemical_formula_moiety 'C13 H19 N2 S, C F3 O3 S'
_chemical_formula_sum 'C14 H19 F3 N2 O3 S2'
_chemical_formula_weight 384.45
_chemical_name_systematic
; 
 ? 
;
_space_group_IT_number 4
_symmetry_cell_setting monoclinic
_symmetry_space_group_name_Hall 'P 2yb'
_symmetry_space_group_name_H-M 'P 1 21 1'
_atom_sites_solution_hydrogens geom
_atom_sites_solution_primary direct
_atom_sites_solution_secondary difmap
_audit_creation_method SHELXL-97
_cell_angle_alpha 90.00
_cell_angle_beta 95.257(3)
_cell_angle_gamma 90.00
_cell_formula_units_Z 4
_cell_length_a 5.7150(2)
_cell_length_b 11.6127(4)
_cell_length_c 26.4797(9)
_cell_measurement_temperature 120(2)
_cell_volume 1749.98(10)
_computing_cell_refinement
;
CrysAlis RED, Oxford Diffraction Ltd.,
Version 1.171.28cycle2 beta (release 25-10-2005 CrysAlis171 .NET)
(compiled Oct 25 2005,08:50:05)
;
_computing_data_collection
;
CrysAlis CCD, Oxford Diffraction Ltd.,
Version 1.171.28cycle2 beta (release 25-10-2005 CrysAlis171 .NET)
(compiled Oct 25 2005,08:50:05)
;
_computing_data_reduction
;
CrysAlis RED, Oxford Diffraction Ltd.,
Version 1.171.28cycle2 beta (release 25-10-2005 CrysAlis171 .NET)
(compiled Oct 25 2005,08:50:05)
;
_computing_molecular_graphics Diamond
_computing_publication_material SHELXTL-97
_computing_structure_refinement 'SHELXL-97 (Sheldrick, 1997)'
_computing_structure_solution 'SHELXS-97 (Sheldrick, 1990)'
_diffrn_ambient_temperature 120(2)
_diffrn_detector_area_resol_mean 8.6479
_diffrn_measured_fraction_theta_full 0.979
_diffrn_measured_fraction_theta_max 0.963
_diffrn_measurement_device_type KM4CCD
_diffrn_measurement_method 'omega scan'
_diffrn_radiation_monochromator graphite
_diffrn_radiation_source 'fine-focus sealed tube'
_diffrn_radiation_type MoK\a
_diffrn_radiation_wavelength 0.71073
_diffrn_reflns_av_R_equivalents 0.0293
_diffrn_reflns_av_sigmaI/netI 0.0542
_diffrn_reflns_limit_h_max 7
_diffrn_reflns_limit_h_min -7
_diffrn_reflns_limit_k_max 15
_diffrn_reflns_limit_k_min -15
_diffrn_reflns_limit_l_max 35
_diffrn_reflns_limit_l_min -35
_diffrn_reflns_number 33334
_diffrn_reflns_theta_full 28.50
_diffrn_reflns_theta_max 28.74
_diffrn_reflns_theta_min 2.91
_diffrn_standards_decay_% 2
_diffrn_standards_number '1 frame'
_exptl_absorpt_coefficient_mu 0.349
_exptl_absorpt_correction_type none
_exptl_crystal_colour colourless
_exptl_crystal_density_diffrn 1.459
_exptl_crystal_density_method 'not measured'
_exptl_crystal_description prismatic
_exptl_crystal_F_000 800
_exptl_crystal_size_max 0.52
_exptl_crystal_size_mid 0.17
_exptl_crystal_size_min 0.06
_refine_diff_density_max 0.396
_refine_diff_density_min -0.238
_refine_diff_density_rms 0.042
_refine_ls_abs_structure_details 'Flack H D (1983), Acta Cryst. A39, 876-881, 3970 Friedel pairs'
_refine_ls_abs_structure_Flack -0.02(3)
_refine_ls_extinction_method none
_refine_ls_goodness_of_fit_ref 0.839
_refine_ls_hydrogen_treatment mixed
_refine_ls_matrix_type full
_refine_ls_number_parameters 557
_refine_ls_number_reflns 8554
_refine_ls_number_restraints 1
_refine_ls_restrained_S_all 0.839
_refine_ls_R_factor_all 0.0528
_refine_ls_R_factor_gt 0.0295
_refine_ls_shift/su_max 0.001
_refine_ls_shift/su_mean 0.000
_refine_ls_structure_factor_coef Fsqd
_refine_ls_weighting_details 'calc w=1/[\s^2^(Fo^2^)+(0.0343P)^2^+0.0000P] where P=(Fo^2^+2Fc^2^)/3'
_refine_ls_weighting_scheme calc
_refine_ls_wR_factor_gt 0.0593
_refine_ls_wR_factor_ref 0.0620
_reflns_number_gt 5743
_reflns_number_total 8554
_reflns_threshold_expression >2sigma(I)
_cod_data_source_file jo062149ksi20061019_042105.cif
_cod_data_source_block CF3SO3H_salt_of_L-prolinethioamide
_cod_depositor_comments
;
The following automatic conversions were performed:
'_symmetry_cell_setting' value 'Monoclinic' changed to 'monoclinic'
according to '/home/saulius/struct/CIF-dictionaries/cif_core.dic'
dictionary named 'cif_core.dic' version 2.4.1 from 2010-06-29.

Automatic conversion script
Id: cif_fix_enum 1527 2010-12-29 10:47:43Z saulius 
;
_cod_original_sg_symbol_H-M 'P 21'
_cod_database_code 4022678

loop_
_symmetry_equiv_pos_as_xyz
'x, y, z'
'-x, y+1/2, -z'

loop_
_atom_site_label
_atom_site_type_symbol
_atom_site_fract_x
_atom_site_fract_y
_atom_site_fract_z
_atom_site_U_iso_or_equiv
_atom_site_adp_type
_atom_site_occupancy
_atom_site_symmetry_multiplicity
_atom_site_calc_flag
_atom_site_refinement_flags
_atom_site_disorder_assembly
_atom_site_disorder_group
N1A N 1.0725(3) 0.52860(16) 0.53799(6) 0.0238(4) Uani 1 1 d . . .
C2A C 0.9153(3) 0.57609(18) 0.49451(7) 0.0249(5) Uani 1 1 d . A .
C3AA C 0.8884(4) 0.70485(19) 0.50765(8) 0.0387(6) Uani 0.50 1 d P A 1
H3A1 H 0.8674 0.7518 0.4764 0.046 Uiso 0.50 1 calc PR A 1
H3A2 H 0.7509 0.7166 0.5272 0.046 Uiso 0.50 1 calc PR A 1
C4AA C 1.1092(7) 0.7374(3) 0.53847(15) 0.0300(10) Uani 0.50 1 d P A 1
H4A1 H 1.0935 0.8103 0.5572 0.036 Uiso 0.50 1 calc PR A 1
H4A2 H 1.2451 0.7420 0.5179 0.036 Uiso 0.50 1 calc PR A 1
C5AA C 1.1223(4) 0.6222(2) 0.57673(8) 0.0471(7) Uani 0.50 1 d P A 1
H5A1 H 1.2796 0.6134 0.5953 0.056 Uiso 0.50 1 calc PR A 1
H5A2 H 1.0014 0.6252 0.6012 0.056 Uiso 0.50 1 calc PR A 1
C3AB C 0.8884(4) 0.70485(19) 0.50765(8) 0.0387(6) Uani 0.50 1 d P A 2
H3A3 H 0.7340 0.7358 0.4941 0.046 Uiso 0.50 1 calc PR A 2
H3A4 H 1.0156 0.7523 0.4954 0.046 Uiso 0.50 1 calc PR A 2
C4AB C 0.9105(8) 0.6954(4) 0.56914(15) 0.0391(11) Uani 0.50 1 d P A 2
H4A3 H 0.9352 0.7717 0.5855 0.047 Uiso 0.50 1 calc PR A 2
H4A4 H 0.7714 0.6578 0.5816 0.047 Uiso 0.50 1 calc PR A 2
C5AB C 1.1223(4) 0.6222(2) 0.57673(8) 0.0471(7) Uani 0.50 1 d P A 2
H5A3 H 1.1415 0.5902 0.6115 0.056 Uiso 0.50 1 calc PR A 2
H5A4 H 1.2655 0.6658 0.5704 0.056 Uiso 0.50 1 calc PR A 2
C6A C 1.0227(3) 0.55491(16) 0.44439(7) 0.0214(4) Uani 1 1 d . . .
S7A S 1.28226(8) 0.49101(4) 0.442591(18) 0.02750(16) Uani 1 1 d . A .
N8A N 0.8893(3) 0.59026(15) 0.40417(6) 0.0253(4) Uani 1 1 d . A .
C9A C 0.9485(4) 0.57454(17) 0.35188(7) 0.0267(5) Uani 1 1 d . . .
C10A C 0.8102(5) 0.6592(2) 0.31729(9) 0.0374(6) Uani 1 1 d . A .
C11A C 0.9073(3) 0.45107(17) 0.33496(6) 0.0210(4) Uani 1 1 d . A .
C12A C 1.0712(4) 0.3936(2) 0.30862(7) 0.0288(5) Uani 1 1 d . . .
C13A C 1.0277(4) 0.2833(2) 0.29065(8) 0.0357(6) Uani 1 1 d . A .
C14A C 0.8222(4) 0.2279(2) 0.29821(7) 0.0333(5) Uani 1 1 d . . .
C15A C 0.6567(4) 0.28409(19) 0.32486(8) 0.0300(5) Uani 1 1 d . A .
C16A C 0.6994(4) 0.39412(19) 0.34282(7) 0.0250(5) Uani 1 1 d . . .
H1A H 1.014(4) 0.4755(19) 0.5521(8) 0.030(7) Uiso 1 1 d . . .
H1B H 1.207(4) 0.5036(17) 0.5279(7) 0.027(6) Uiso 1 1 d . . .
H2A H 0.777(3) 0.5318(17) 0.4948(7) 0.029(5) Uiso 1 1 d . . .
H8A H 0.761(4) 0.618(2) 0.4085(8) 0.040(7) Uiso 1 1 d . . .
H9A H 1.114(3) 0.5852(16) 0.3544(7) 0.022(5) Uiso 1 1 d . . .
H10A H 0.651(4) 0.644(2) 0.3142(8) 0.047(7) Uiso 1 1 d . . .
H10B H 0.841(4) 0.733(2) 0.3285(8) 0.045(7) Uiso 1 1 d . . .
H10C H 0.860(3) 0.6479(18) 0.2833(8) 0.034(6) Uiso 1 1 d . . .
H12A H 1.205(4) 0.4284(17) 0.3025(7) 0.027(6) Uiso 1 1 d . . .
H13A H 1.133(4) 0.2451(19) 0.2741(8) 0.036(6) Uiso 1 1 d . . .
H14A H 0.800(4) 0.155(2) 0.2864(8) 0.037(6) Uiso 1 1 d . . .
H15A H 0.521(3) 0.2467(16) 0.3288(7) 0.021(5) Uiso 1 1 d . . .
H16A H 0.587(4) 0.4299(19) 0.3618(8) 0.037(6) Uiso 1 1 d . . .
C20A C 0.6369(4) 0.4141(2) 0.66421(8) 0.0408(6) Uani 1 1 d . . .
O22A O 0.4953(3) 0.26635(18) 0.59601(6) 0.0709(6) Uani 1 1 d . . .
O23A O 0.8845(3) 0.34655(13) 0.59315(6) 0.0378(4) Uani 1 1 d . . .
O24A O 0.5499(3) 0.46398(18) 0.57051(6) 0.0673(6) Uani 1 1 d . . .
F17A F 0.7099(3) 0.33129(14) 0.69612(5) 0.0614(4) Uani 1 1 d . . .
F18A F 0.4217(3) 0.44246(13) 0.67447(5) 0.0620(4) Uani 1 1 d . . .
F19A F 0.7748(3) 0.50405(15) 0.67336(5) 0.0843(6) Uani 1 1 d . . .
S21A S 0.63982(9) 0.36655(5) 0.598581(19) 0.03275(17) Uani 1 1 d . . .
N1B N 0.4265(3) 0.77121(15) -0.03432(6) 0.0227(4) Uani 1 1 d . . .
C2B C 0.5872(3) 0.81846(17) 0.00884(7) 0.0228(5) Uani 1 1 d . B .
C3BA C 0.6157(4) 0.94635(18) -0.00524(7) 0.0333(5) Uani 0.67 1 d P B 3
H3B1 H 0.6386 0.9946 0.0256 0.040 Uiso 0.67 1 calc PR B 3
H3B2 H 0.7520 0.9569 -0.0253 0.040 Uiso 0.67 1 calc PR B 3
C4BA C 0.3916(5) 0.9772(3) -0.03594(10) 0.0276(7) Uani 0.67 1 d P B 3
H4B1 H 0.4070 1.0489 -0.0556 0.033 Uiso 0.67 1 calc PR B 3
H4B2 H 0.2588 0.9845 -0.0147 0.033 Uiso 0.67 1 calc PR B 3
C5BA C 0.3661(4) 0.86611(19) -0.07181(9) 0.0425(6) Uani 0.67 1 d P B 3
H5B1 H 0.2040 0.8579 -0.0881 0.051 Uiso 0.67 1 calc PR B 3
H5B2 H 0.4774 0.8687 -0.0983 0.051 Uiso 0.67 1 calc PR B 3
C3BB C 0.6157(4) 0.94635(18) -0.00524(7) 0.0333(5) Uani 0.33 1 d P B 4
H3B3 H 0.7719 0.9768 0.0075 0.040 Uiso 0.33 1 calc PR B 4
H3B4 H 0.4911 0.9950 0.0073 0.040 Uiso 0.33 1 calc PR B 4
C4BB C 0.5879(12) 0.9352(6) -0.0661(2) 0.0368(16) Uani 0.33 1 d P B 4
H4B3 H 0.5690 1.0111 -0.0829 0.044 Uiso 0.33 1 calc PR B 4
H4B4 H 0.7214 0.8935 -0.0789 0.044 Uiso 0.33 1 calc PR B 4
C5BB C 0.3661(4) 0.86611(19) -0.07181(9) 0.0425(6) Uani 0.33 1 d P B 4
H5B3 H 0.3337 0.8359 -0.1067 0.051 Uiso 0.33 1 calc PR B 4
H5B4 H 0.2296 0.9116 -0.0627 0.051 Uiso 0.33 1 calc PR B 4
C6B C 0.4816(3) 0.79796(16) 0.05896(7) 0.0201(4) Uani 1 1 d . . .
S7B S 0.22423(8) 0.73254(4) 0.061505(18) 0.02609(15) Uani 1 1 d . B .
N8B N 0.6143(3) 0.83548(15) 0.09898(6) 0.0247(4) Uani 1 1 d . B .
C9B C 0.5556(4) 0.82036(17) 0.15127(7) 0.0261(5) Uani 1 1 d . . .
C10B C 0.7056(5) 0.9027(2) 0.18573(9) 0.0364(6) Uani 1 1 d . B .
C11B C 0.5872(3) 0.69681(18) 0.16800(6) 0.0242(4) Uani 1 1 d . B .
C12B C 0.4194(4) 0.6420(2) 0.19429(8) 0.0342(5) Uani 1 1 d . . .
C13B C 0.4531(5) 0.5292(2) 0.21044(8) 0.0428(7) Uani 1 1 d . B .
C14B C 0.6518(5) 0.4700(2) 0.20124(8) 0.0414(6) Uani 1 1 d . . .
C15B C 0.8190(4) 0.5237(2) 0.17535(8) 0.0348(5) Uani 1 1 d . B .
C16B C 0.7878(4) 0.63517(18) 0.15887(7) 0.0268(5) Uani 1 1 d . . .
H1C H 0.487(4) 0.7153(18) -0.0478(7) 0.024(6) Uiso 1 1 d . . .
H1D H 0.298(4) 0.744(2) -0.0205(9) 0.053(7) Uiso 1 1 d . . .
H2B H 0.734(3) 0.7817(16) 0.0100(6) 0.017(5) Uiso 1 1 d . . .
H8B H 0.725(4) 0.8670(18) 0.0951(8) 0.024(6) Uiso 1 1 d . . .
H9B H 0.396(4) 0.8345(17) 0.1518(7) 0.028(6) Uiso 1 1 d . . .
H10D H 0.661(4) 0.892(2) 0.2203(10) 0.059(8) Uiso 1 1 d . . .
H10E H 0.874(4) 0.8823(17) 0.1870(8) 0.033(6) Uiso 1 1 d . . .
H10F H 0.693(4) 0.975(2) 0.1769(8) 0.046(7) Uiso 1 1 d . . .
H12B H 0.294(4) 0.6852(17) 0.2018(7) 0.025(6) Uiso 1 1 d . . .
H13B H 0.341(4) 0.494(2) 0.2225(9) 0.065(8) Uiso 1 1 d . . .
H14B H 0.646(4) 0.397(2) 0.2114(8) 0.044(7) Uiso 1 1 d . . .
H15B H 0.946(4) 0.4837(19) 0.1695(8) 0.039(7) Uiso 1 1 d . . .
H16B H 0.899(4) 0.6729(18) 0.1410(7) 0.031(6) Uiso 1 1 d . . .
C20B C 1.1305(4) 1.1620(2) 0.15981(8) 0.0369(6) Uani 1 1 d . . .
O22B O 1.3957(2) 1.09123(12) 0.09282(5) 0.0317(3) Uani 1 1 d . . .
O23B O 1.0150(3) 1.00128(15) 0.09587(5) 0.0516(5) Uani 1 1 d . . .
O24B O 1.0485(3) 1.19674(16) 0.06439(5) 0.0547(5) Uani 1 1 d . . .
F17B F 1.2105(2) 1.08553(13) 0.19461(5) 0.0558(4) Uani 1 1 d . . .
F18B F 0.9101(2) 1.18619(12) 0.16819(5) 0.0504(4) Uani 1 1 d . . .
F19B F 1.2541(3) 1.25726(13) 0.16680(5) 0.0700(5) Uani 1 1 d . . .
S21B S 1.14715(9) 1.10562(4) 0.096064(17) 0.02705(15) Uani 1 1 d . . .

loop_
_atom_site_aniso_label
_atom_site_aniso_U_11
_atom_site_aniso_U_22
_atom_site_aniso_U_33
_atom_site_aniso_U_23
_atom_site_aniso_U_13
_atom_site_aniso_U_12
N1A 0.0214(10) 0.0300(11) 0.0200(9) -0.0068(8) 0.0012(7) 0.0030(8)
C2A 0.0204(11) 0.0348(13) 0.0192(10) -0.0043(8) 0.0005(8) 0.0012(10)
C3AA 0.0454(14) 0.0396(14) 0.0304(12) -0.0108(10) -0.0014(10) 0.0142(11)
C4AA 0.035(2) 0.021(2) 0.032(2) -0.0086(19) -0.0090(18) 0.0023(19)
C5AA 0.0442(14) 0.0516(16) 0.0408(13) -0.0298(12) -0.0207(11) 0.0199(12)
C3AB 0.0454(14) 0.0396(14) 0.0304(12) -0.0108(10) -0.0014(10) 0.0142(11)
C4AB 0.041(3) 0.047(3) 0.029(2) -0.009(2) 0.001(2) 0.010(2)
C5AB 0.0442(14) 0.0516(16) 0.0408(13) -0.0298(12) -0.0207(11) 0.0199(12)
C6A 0.0194(10) 0.0230(11) 0.0213(10) -0.0068(8) 0.0000(8) -0.0047(8)
S7A 0.0216(3) 0.0390(4) 0.0222(3) -0.0032(2) 0.0036(2) 0.0015(2)
N8A 0.0242(10) 0.0296(10) 0.0214(9) -0.0051(8) -0.0014(7) 0.0031(8)
C9A 0.0272(12) 0.0334(13) 0.0186(10) 0.0011(8) -0.0019(8) -0.0026(9)
C10A 0.0518(17) 0.0302(14) 0.0280(13) -0.0030(11) -0.0082(12) 0.0011(13)
C11A 0.0218(10) 0.0287(12) 0.0121(9) 0.0030(8) -0.0013(7) 0.0041(9)
C12A 0.0213(12) 0.0461(14) 0.0186(10) -0.0009(10) -0.0007(8) 0.0011(10)
C13A 0.0336(13) 0.0540(16) 0.0192(11) -0.0099(10) 0.0006(9) 0.0157(12)
C14A 0.0443(14) 0.0327(14) 0.0208(11) -0.0042(10) -0.0090(9) 0.0076(12)
C15A 0.0271(12) 0.0325(13) 0.0290(12) 0.0059(10) -0.0053(9) -0.0012(10)
C16A 0.0230(11) 0.0332(13) 0.0187(10) 0.0004(9) 0.0021(8) 0.0067(9)
C20A 0.0510(16) 0.0463(15) 0.0262(12) -0.0039(11) 0.0094(11) -0.0077(12)
O22A 0.0584(12) 0.1016(17) 0.0565(11) -0.0435(11) 0.0256(9) -0.0416(11)
O23A 0.0290(9) 0.0417(10) 0.0441(9) 0.0074(7) 0.0105(7) 0.0108(7)
O24A 0.0519(11) 0.1151(17) 0.0363(9) 0.0280(10) 0.0115(8) 0.0499(11)
F17A 0.0608(10) 0.0898(12) 0.0323(8) 0.0227(8) -0.0033(7) 0.0001(9)
F18A 0.0735(11) 0.0653(11) 0.0524(9) -0.0053(7) 0.0345(8) 0.0152(8)
F19A 0.1240(15) 0.0836(12) 0.0495(9) -0.0303(9) 0.0308(9) -0.0608(12)
S21A 0.0224(3) 0.0543(5) 0.0214(3) -0.0049(2) 0.0008(2) 0.0057(3)
N1B 0.0238(10) 0.0263(10) 0.0183(9) 0.0039(8) 0.0028(7) -0.0022(8)
C2B 0.0220(11) 0.0279(12) 0.0182(9) 0.0008(8) 0.0005(8) -0.0011(9)
C3BA 0.0414(13) 0.0345(13) 0.0237(11) 0.0077(9) 0.0010(9) -0.0118(10)
C4BA 0.0339(17) 0.0211(16) 0.0270(16) 0.0082(13) -0.0010(13) -0.0048(14)
C5BA 0.0486(15) 0.0379(14) 0.0366(13) 0.0201(11) -0.0191(11) -0.0170(11)
C3BB 0.0414(13) 0.0345(13) 0.0237(11) 0.0077(9) 0.0010(9) -0.0118(10)
C4BB 0.045(4) 0.036(4) 0.029(3) 0.009(3) 0.004(3) -0.014(3)
C5BB 0.0486(15) 0.0379(14) 0.0366(13) 0.0201(11) -0.0191(11) -0.0170(11)
C6B 0.0246(11) 0.0167(10) 0.0188(10) 0.0040(8) 0.0011(8) 0.0056(8)
S7B 0.0221(3) 0.0343(4) 0.0224(3) 0.0039(2) 0.0047(2) -0.0024(2)
N8B 0.0248(10) 0.0285(10) 0.0205(9) 0.0036(7) 0.0012(7) -0.0067(8)
C9B 0.0297(12) 0.0301(12) 0.0187(10) 0.0020(8) 0.0032(8) -0.0011(9)
C10B 0.0534(18) 0.0286(14) 0.0262(13) -0.0015(11) -0.0023(11) -0.0047(12)
C11B 0.0246(11) 0.0327(12) 0.0140(9) 0.0013(8) -0.0052(8) -0.0093(9)
C12B 0.0234(12) 0.0542(16) 0.0248(11) 0.0115(10) 0.0011(9) -0.0066(11)
C13B 0.0392(15) 0.0601(18) 0.0277(12) 0.0206(11) -0.0050(10) -0.0290(14)
C14B 0.0536(16) 0.0361(15) 0.0304(12) 0.0130(11) -0.0181(11) -0.0177(13)
C15B 0.0433(15) 0.0341(14) 0.0244(11) -0.0024(10) -0.0113(10) -0.0028(12)
C16B 0.0271(12) 0.0323(13) 0.0208(10) 0.0038(9) 0.0013(9) -0.0069(10)
C20B 0.0464(15) 0.0381(15) 0.0275(12) -0.0064(10) 0.0102(10) -0.0034(12)
O22B 0.0267(8) 0.0365(9) 0.0324(8) 0.0045(7) 0.0059(6) 0.0079(7)
O23B 0.0485(10) 0.0636(12) 0.0456(9) -0.0298(9) 0.0199(8) -0.0238(9)
O24B 0.0402(10) 0.0913(14) 0.0333(9) 0.0229(9) 0.0079(7) 0.0341(9)
F17B 0.0615(9) 0.0813(11) 0.0237(7) 0.0136(7) -0.0015(6) 0.0008(8)
F18B 0.0587(9) 0.0514(9) 0.0453(8) -0.0083(7) 0.0279(7) 0.0071(7)
F19B 0.0996(13) 0.0599(10) 0.0554(9) -0.0334(8) 0.0341(9) -0.0426(9)
S21B 0.0243(3) 0.0391(4) 0.0177(3) -0.0048(2) 0.0014(2) 0.0042(2)

loop_
_atom_type_symbol
_atom_type_description
_atom_type_scat_dispersion_real
_atom_type_scat_dispersion_imag
_atom_type_scat_source
C C 0.0033 0.0016 'International Tables Vol C Tables 4.2.6.8 and 6.1.1.4'
H H 0.0000 0.0000 'International Tables Vol C Tables 4.2.6.8 and 6.1.1.4'
N N 0.0061 0.0033 'International Tables Vol C Tables 4.2.6.8 and 6.1.1.4'
O O 0.0106 0.0060 'International Tables Vol C Tables 4.2.6.8 and 6.1.1.4'
S S 0.1246 0.1234 'International Tables Vol C Tables 4.2.6.8 and 6.1.1.4'
F F 0.0171 0.0103 'International Tables Vol C Tables 4.2.6.8 and 6.1.1.4'

loop_
_geom_angle_atom_site_label_1
_geom_angle_atom_site_label_2
_geom_angle_atom_site_label_3
_geom_angle
C2A N1A C5AA 108.72(16)
C2A N1A H1A 113.0(16)
C5AA N1A H1A 107.2(15)
C2A N1A H1B 111.3(12)
C5AA N1A H1B 109.1(13)
H1A N1A H1B 107(2)
N1A C2A C6A 110.30(16)
N1A C2A C3AA 104.35(16)
C6A C2A C3AA 113.96(17)
N1A C2A H2A 103.7(11)
C6A C2A H2A 108.8(11)
C3AA C2A H2A 115.1(12)
C4AA C3AA C2A 105.8(2)
C4AA C3AA H3A1 110.6
C2A C3AA H3A1 110.6
C4AA C3AA H3A2 110.6
C2A C3AA H3A2 110.6
H3A1 C3AA H3A2 108.7
C3AA C4AA C5AA 96.8(3)
C3AA C4AA H4A1 112.4
C5AA C4AA H4A1 112.4
C3AA C4AA H4A2 112.4
C5AA C4AA H4A2 112.4
H4A1 C4AA H4A2 110.0
N1A C5AA C4AA 99.74(19)
N1A C5AA H5A1 111.8
C4AA C5AA H5A1 111.8
N1A C5AA H5A2 111.8
C4AA C5AA H5A2 111.8
H5A1 C5AA H5A2 109.5
H4A3 C4AB H4A4 109.6
N8A C6A C2A 113.73(17)
N8A C6A S7A 124.58(15)
C2A C6A S7A 121.69(14)
C6A N8A C9A 123.92(17)
C6A N8A H8A 118.0(15)
C9A N8A H8A 117.9(15)
N8A C9A C11A 110.74(15)
N8A C9A C10A 109.70(18)
C11A C9A C10A 112.14(17)
N8A C9A H9A 103.5(11)
C11A C9A H9A 105.7(12)
C10A C9A H9A 114.7(11)
C9A C10A H10A 112.9(15)
C9A C10A H10B 109.7(14)
H10A C10A H10B 111(2)
C9A C10A H10C 106.9(12)
H10A C10A H10C 105.0(19)
H10B C10A H10C 111.1(19)
C12A C11A C16A 118.10(19)
C12A C11A C9A 120.64(18)
C16A C11A C9A 121.16(17)
C13A C12A C11A 120.7(2)
C13A C12A H12A 119.1(13)
C11A C12A H12A 120.2(13)
C14A C13A C12A 121.0(2)
C14A C13A H13A 117.6(14)
C12A C13A H13A 121.4(14)
C13A C14A C15A 119.0(2)
C13A C14A H14A 118.7(14)
C15A C14A H14A 122.3(14)
C16A C15A C14A 120.1(2)
C16A C15A H15A 122.2(12)
C14A C15A H15A 117.6(12)
C15A C16A C11A 121.06(19)
C15A C16A H16A 118.9(13)
C11A C16A H16A 120.0(13)
F19A C20A F17A 108.1(2)
F19A C20A F18A 108.4(2)
F17A C20A F18A 107.11(18)
F19A C20A S21A 110.96(15)
F17A C20A S21A 111.02(17)
F18A C20A S21A 111.09(16)
O24A S21A O22A 116.38(13)
O24A S21A O23A 112.57(10)
O22A S21A O23A 115.35(11)
O24A S21A C20A 102.86(11)
O22A S21A C20A 103.70(10)
O23A S21A C20A 103.76(11)
C5BA N1B C2B 108.80(16)
C5BA N1B H1C 111.7(14)
C2B N1B H1C 111.4(14)
C5BA N1B H1D 112.1(15)
C2B N1B H1D 106.4(15)
H1C N1B H1D 106(2)
N1B C2B C6B 109.97(15)
N1B C2B C3BA 103.79(15)
C6B C2B C3BA 114.77(16)
N1B C2B H2B 109.9(11)
C6B C2B H2B 108.9(11)
C3BA C2B H2B 109.4(11)
C4BA C3BA C2B 104.93(18)
C4BA C3BA H3B1 110.8
C2B C3BA H3B1 110.8
C4BA C3BA H3B2 110.8
C2B C3BA H3B2 110.8
H3B1 C3BA H3B2 108.8
C3BA C4BA C5BA 99.0(2)
C3BA C4BA H4B1 112.0
C5BA C4BA H4B1 112.0
C3BA C4BA H4B2 112.0
C5BA C4BA H4B2 112.0
H4B1 C4BA H4B2 109.6
N1B C5BA C4BA 101.32(17)
N1B C5BA H5B1 111.5
C4BA C5BA H5B1 111.5
N1B C5BA H5B2 111.5
C4BA C5BA H5B2 111.5
H5B1 C5BA H5B2 109.3
H4B3 C4BB H4B4 109.7
N8B C6B C2B 113.77(17)
N8B C6B S7B 124.33(15)
C2B C6B S7B 121.90(14)
C6B N8B C9B 123.73(18)
C6B N8B H8B 118.8(16)
C9B N8B H8B 117.4(16)
N8B C9B C11B 111.11(16)
N8B C9B C10B 108.95(18)
C11B C9B C10B 111.98(17)
N8B C9B H9B 107.6(12)
C11B C9B H9B 104.8(13)
C10B C9B H9B 112.3(13)
C9B C10B H10D 107.3(15)
C9B C10B H10E 111.2(12)
H10D C10B H10E 105.9(19)
C9B C10B H10F 114.3(15)
H10D C10B H10F 110(2)
H10E C10B H10F 107(2)
C12B C11B C16B 118.0(2)
C12B C11B C9B 120.88(19)
C16B C11B C9B 121.13(18)
C13B C12B C11B 120.3(2)
C13B C12B H12B 122.9(12)
C11B C12B H12B 116.7(12)
C14B C13B C12B 121.0(2)
C14B C13B H13B 119.7(18)
C12B C13B H13B 118.8(19)
C13B C14B C15B 119.1(2)
C13B C14B H14B 111.7(15)
C15B C14B H14B 129.0(15)
C16B C15B C14B 120.7(3)
C16B C15B H15B 121.5(15)
C14B C15B H15B 117.8(14)
C15B C16B C11B 121.0(2)
C15B C16B H16B 121.9(13)
C11B C16B H16B 117.1(13)
F19B C20B F18B 107.66(19)
F19B C20B F17B 108.52(19)
F18B C20B F17B 107.24(17)
F19B C20B S21B 111.08(15)
F18B C20B S21B 111.19(15)
F17B C20B S21B 111.00(15)
O23B S21B O24B 116.42(11)
O23B S21B O22B 115.19(10)
O24B S21B O22B 112.82(9)
O23B S21B C20B 103.64(9)
O24B S21B C20B 103.06(10)
O22B S21B C20B 103.44(9)

loop_
_geom_bond_atom_site_label_1
_geom_bond_atom_site_label_2
_geom_bond_distance
N1A C2A 1.499(2)
N1A C5AA 1.504(3)
N1A H1A 0.81(2)
N1A H1B 0.89(2)
C2A C6A 1.532(3)
C2A C3AA 1.546(3)
C2A H2A 0.94(2)
C3AA C4AA 1.487(4)
C3AA H3A1 0.9900
C3AA H3A2 0.9900
C4AA C5AA 1.676(5)
C4AA H4A1 0.9900
C4AA H4A2 0.9900
C5AA H5A1 0.9900
C5AA H5A2 0.9900
C4AB H4A3 0.9900
C4AB H4A4 0.9900
C6A N8A 1.317(2)
C6A S7A 1.6635(19)
N8A C9A 1.467(2)
N8A H8A 0.82(2)
C9A C11A 1.514(3)
C9A C10A 1.515(3)
C9A H9A 0.952(19)
C10A H10A 0.92(2)
C10A H10B 0.92(2)
C10A H10C 0.98(2)
C11A C12A 1.389(3)
C11A C16A 1.392(3)
C12A C13A 1.381(3)
C12A H12A 0.89(2)
C13A C14A 1.370(3)
C13A H13A 0.89(2)
C14A C15A 1.393(3)
C14A H14A 0.90(2)
C15A C16A 1.377(3)
C15A H15A 0.903(19)
C16A H16A 0.95(2)
C20A F19A 1.317(3)
C20A F17A 1.322(3)
C20A F18A 1.325(3)
C20A S21A 1.825(2)
O22A S21A 1.4248(19)
O23A S21A 1.4375(15)
O24A S21A 1.4236(17)
N1B C5BA 1.502(3)
N1B C2B 1.503(2)
N1B H1C 0.83(2)
N1B H1D 0.91(3)
C2B C6B 1.526(3)
C2B C3BA 1.543(3)
C2B H2B 0.939(18)
C3BA C4BA 1.496(3)
C3BA H3B1 0.9900
C3BA H3B2 0.9900
C4BA C5BA 1.601(4)
C4BA H4B1 0.9900
C4BA H4B2 0.9900
C5BA H5B1 0.9900
C5BA H5B2 0.9900
C4BB H4B3 0.9900
C4BB H4B4 0.9900
C6B N8B 1.319(2)
C6B S7B 1.662(2)
N8B C9B 1.465(2)
N8B H8B 0.74(2)
C9B C11B 1.508(3)
C9B C10B 1.529(3)
C9B H9B 0.93(2)
C10B H10D 0.98(3)
C10B H10E 0.99(2)
C10B H10F 0.87(2)
C11B C12B 1.390(3)
C11B C16B 1.392(3)
C12B C13B 1.386(3)
C12B H12B 0.910(19)
C13B C14B 1.369(4)
C13B H13B 0.85(3)
C14B C15B 1.376(3)
C14B H14B 0.89(2)
C15B C16B 1.372(3)
C15B H15B 0.89(2)
C16B H16B 0.94(2)
C20B F19B 1.316(2)
C20B F18B 1.329(2)
C20B F17B 1.330(2)
C20B S21B 1.821(2)
O22B S21B 1.4404(14)
O23B S21B 1.4277(16)
O24B S21B 1.4333(16)

loop_
_geom_hbond_atom_site_label_D
_geom_hbond_atom_site_label_H
_geom_hbond_atom_site_label_A
_geom_hbond_distance_DH
_geom_hbond_distance_HA
_geom_hbond_distance_DA
_geom_hbond_angle_DHA
_geom_hbond_site_symmetry_A
N1A H1A O23A 0.81(2) 2.03(2) 2.836(3) 175(2) .
N1A H1A S21A 0.81(2) 2.86(2) 3.600(2) 153.4(19) .
N1A H1B O24A 0.89(2) 2.22(2) 2.884(2) 131.6(15) 1_655
N1A H1B S7A 0.89(2) 2.341(19) 2.9265(19) 123.6(15) .
N8A H8A O22A 0.82(2) 2.26(2) 3.002(2) 151(2) 2_656
N1B H1C O22B 0.83(2) 2.02(2) 2.844(2) 169.3(19) 2_745
N1B H1C S21B 0.83(2) 2.85(2) 3.611(2) 153.1(17) 2_745
N1B H1D S7B 0.91(3) 2.25(2) 2.9179(18) 129.6(19) .
N1B H1D O24B 0.91(3) 2.27(2) 2.891(2) 125.3(19) 2_645
N8B H8B O23B 0.74(2) 2.28(2) 2.999(2) 164(2) .

loop_
_geom_torsion_atom_site_label_1
_geom_torsion_atom_site_label_2
_geom_torsion_atom_site_label_3
_geom_torsion_atom_site_label_4
_geom_torsion
C5AA N1A C2A C6A 126.62(19)
C5AA N1A C2A C3AA 3.8(2)
N1A C2A C3AA C4AA 29.2(3)
C6A C2A C3AA C4AA -91.2(3)
C2A C3AA C4AA C5AA -45.6(3)
C2A N1A C5AA C4AA -30.7(2)
C3AA C4AA C5AA N1A 46.3(3)
N1A C2A C6A N8A 177.37(17)
C3AA C2A C6A N8A -65.6(2)
N1A C2A C6A S7A -1.7(2)
C3AA C2A C6A S7A 115.26(18)
C2A C6A N8A C9A -176.95(17)
S7A C6A N8A C9A 2.1(3)
C6A N8A C9A C11A 75.8(2)
C6A N8A C9A C10A -159.9(2)
N8A C9A C11A C12A -135.92(18)
C10A C9A C11A C12A 101.2(2)
N8A C9A C11A C16A 47.6(2)
C10A C9A C11A C16A -75.3(2)
C16A C11A C12A C13A 0.3(3)
C9A C11A C12A C13A -176.27(17)
C11A C12A C13A C14A 0.1(3)
C12A C13A C14A C15A -0.5(3)
C13A C14A C15A C16A 0.6(3)
C14A C15A C16A C11A -0.2(3)
C12A C11A C16A C15A -0.3(3)
C9A C11A C16A C15A 176.27(17)
F19A C20A S21A O24A -61.6(2)
F17A C20A S21A O24A 178.12(16)
F18A C20A S21A O24A 59.04(19)
F19A C20A S21A O22A 176.73(19)
F17A C20A S21A O22A 56.5(2)
F18A C20A S21A O22A -62.6(2)
F19A C20A S21A O23A 55.8(2)
F17A C20A S21A O23A -64.41(18)
F18A C20A S21A O23A 176.51(16)
C5BA N1B C2B C6B 123.70(18)
C5BA N1B C2B C3BA 0.5(2)
N1B C2B C3BA C4BA 29.1(2)
C6B C2B C3BA C4BA -91.0(2)
C2B C3BA C4BA C5BA -44.7(2)
C2B N1B C5BA C4BA -27.3(2)
C3BA C4BA C5BA N1B 43.8(2)
N1B C2B C6B N8B 178.99(17)
C3BA C2B C6B N8B -64.5(2)
N1B C2B C6B S7B -0.3(2)
C3BA C2B C6B S7B 116.29(17)
C2B C6B N8B C9B -176.82(17)
S7B C6B N8B C9B 2.4(3)
C6B N8B C9B C11B 72.5(2)
C6B N8B C9B C10B -163.7(2)
N8B C9B C11B C12B -135.56(19)
C10B C9B C11B C12B 102.4(2)
N8B C9B C11B C16B 46.2(2)
C10B C9B C11B C16B -75.9(2)
C16B C11B C12B C13B -0.3(3)
C9B C11B C12B C13B -178.55(18)
C11B C12B C13B C14B 0.5(3)
C12B C13B C14B C15B -0.3(3)
C13B C14B C15B C16B 0.0(3)
C14B C15B C16B C11B 0.2(3)
C12B C11B C16B C15B 0.0(3)
C9B C11B C16B C15B 178.22(18)
F19B C20B S21B O23B 177.36(17)
F18B C20B S21B O23B -62.77(18)
F17B C20B S21B O23B 56.52(18)
F19B C20B S21B O24B -60.89(19)
F18B C20B S21B O24B 58.98(18)
F17B C20B S21B O24B 178.27(15)
F19B C20B S21B O22B 56.80(19)
F18B C20B S21B O22B 176.67(15)
F17B C20B S21B O22B -64.04(17)
